data_2019239
loop_
_publ_author_name
'Eberlin, Alex R.'
'Eddleston, Mark D.'
'Frampton, Christopher S.'

_publ_section_title
;
 Methanesulfonic acid salt forms of carbamazepine and
 10,11-dihydrocarbamazepine
;
_journal_issue 11
_journal_name_full 'Acta Crystallographica Section C'
_journal_page_first 1260
_journal_page_last 1266
_journal_paper_doi 10.1107/S010827011302859X
_journal_volume 69
_journal_year 2013
_chemical_formula_iupac 'C15 H12 N2 O1, C2 H1 F3 O2'
_chemical_formula_moiety 'C15 H12 N2 O1, C2 H1 F3 O2'
_chemical_formula_sum 'C17 H13 F3 N2 O3'
_chemical_formula_weight 350.29
_chemical_name_common
;
Carbamazepine-trifluoroacetic acid (1/1)
;
_chemical_name_systematic
;
Dibenzo[<i>b</i>,<i>f</i>]azepine-5-carboxamide--trifluoroacetic acid (1/1)
;
_space_group_IT_number 14
_space_group_name_Hall '-P 2yn'
_symmetry_cell_setting monoclinic
_symmetry_space_group_name_Hall '-P 2yn'
_symmetry_space_group_name_H-M 'P 1 21/n 1'
_atom_sites_solution_hydrogens geom
_atom_sites_solution_primary direct
_atom_sites_solution_secondary difmap
_audit_creation_method SHELXL-97
_cell_angle_alpha 90.00
_cell_angle_beta 102.191(7)
_cell_angle_gamma 90.00
_cell_formula_units_Z 4
_cell_length_a 14.9968(12)
_cell_length_b 5.2660(3)
_cell_length_c 20.1911(12)
_cell_measurement_reflns_used 3607
_cell_measurement_temperature 100.0(10)
_cell_measurement_theta_max 75.5552
_cell_measurement_theta_min 3.0122
_cell_volume 1558.60(18)
_computing_cell_refinement 'CrysAlis PRO (Agilent, 2011)'
_computing_data_collection 'CrysAlis PRO (Agilent, 2011)'
_computing_data_reduction 'CrysAlis PRO (Agilent, 2011)'
_computing_molecular_graphics
;
SHELXTL (Sheldrick, 2008) and Mercury (Macrae <i>et al.</i>,
2008)
;
_computing_publication_material
;
SHELXTL (Sheldrick, 2008) and Mercury (Macrae <i>et al.</i>,
2008)
;
_computing_structure_refinement 'SHELXTL (Sheldrick, 2008)'
_computing_structure_solution 'SHELXTL (Sheldrick, 2008)'
_diffrn_ambient_temperature 100.0(10)
_diffrn_detector_area_resol_mean 10.5598
_diffrn_measured_fraction_theta_full 0.998
_diffrn_measured_fraction_theta_max 0.998
_diffrn_measurement_device_type 'SuperNova, Dual, Cu at zero, Atlas'
_diffrn_measurement_method '\w scans'
_diffrn_radiation_monochromator mirror
_diffrn_radiation_source 'SuperNova (Cu) X-ray Source'
_diffrn_radiation_type CuK\a
_diffrn_radiation_wavelength 1.54178
_diffrn_reflns_av_R_equivalents 0.0295
_diffrn_reflns_av_sigmaI/netI 0.0250
_diffrn_reflns_limit_h_max 18
_diffrn_reflns_limit_h_min -18
_diffrn_reflns_limit_k_max 6
_diffrn_reflns_limit_k_min -3
_diffrn_reflns_limit_l_max 25
_diffrn_reflns_limit_l_min -25
_diffrn_reflns_number 7053
_diffrn_reflns_theta_full 74.48
_diffrn_reflns_theta_max 74.48
_diffrn_reflns_theta_min 3.35
_diffrn_standards_number 0
_exptl_absorpt_coefficient_mu 1.101
_exptl_absorpt_correction_T_max 1.00000
_exptl_absorpt_correction_T_min 0.64998
_exptl_absorpt_correction_type multi-scan
_exptl_absorpt_process_details '(CrysAlis PRO; Agilent, 2011)'
_exptl_crystal_colour Colourless
_exptl_crystal_density_diffrn 1.493
_exptl_crystal_density_method 'not measured'
_exptl_crystal_description Lath
_exptl_crystal_F_000 720
_exptl_crystal_size_max 0.45
_exptl_crystal_size_mid 0.20
_exptl_crystal_size_min 0.10
_refine_diff_density_max 0.255
_refine_diff_density_min -0.288
_refine_ls_extinction_method none
_refine_ls_goodness_of_fit_ref 1.006
_refine_ls_hydrogen_treatment mixed
_refine_ls_matrix_type full
_refine_ls_number_parameters 266
_refine_ls_number_reflns 3189
_refine_ls_number_restraints 0
_refine_ls_restrained_S_all 1.006
_refine_ls_R_factor_all 0.0500
_refine_ls_R_factor_gt 0.0469
_refine_ls_shift/su_max 0.001
_refine_ls_shift/su_mean 0.000
_refine_ls_structure_factor_coef Fsqd
_refine_ls_weighting_details 'calc w=1/[\s^2^(Fo^2^)+(0.0945P)^2^+0.5500P] where P=(Fo^2^+2Fc^2^)/3'
_refine_ls_weighting_scheme calc
_refine_ls_wR_factor_gt 0.1327
_refine_ls_wR_factor_ref 0.1368
_reflns_number_gt 2937
_reflns_number_total 3189
_reflns_threshold_expression I>2sigma(I)
_cod_data_source_file ky3042.cif
_cod_data_source_block 5
_cod_original_sg_symbol_H-M 'P 21/n'
_cod_database_code 2019239

loop_
_symmetry_equiv_pos_as_xyz
'x, y, z'
'-x+1/2, y+1/2, -z+1/2'
'-x, -y, -z'
'x-1/2, -y-1/2, z-1/2'

loop_
_atom_site_type_symbol
_atom_site_label
_atom_site_fract_x
_atom_site_fract_y
_atom_site_fract_z
_atom_site_U_iso_or_equiv
_atom_site_adp_type
_atom_site_calc_flag
_atom_site_refinement_flags
_atom_site_occupancy
_atom_site_symmetry_multiplicity
_atom_site_disorder_assembly
_atom_site_disorder_group
N N1 1.01040(8) 0.3899(2) -0.19315(5) 0.0204(3) Uani d . 1 1 . .
N N2 1.13634(9) 0.1950(3) -0.22083(6) 0.0247(3) Uani d . 1 1 . .
H H2B 1.1857(14) 0.109(4) -0.2068(10) 0.029(5) Uiso d . 1 1 . .
H H2C 1.1209(13) 0.258(4) -0.2615(11) 0.030(5) Uiso d . 1 1 . .
O O1 1.11508(7) 0.1982(2) -0.11242(5) 0.0244(2) Uani d . 1 1 . .
C C1 0.95601(9) 0.4422(3) -0.14367(6) 0.0197(3) Uani d . 1 1 . .
C C2 0.97975(10) 0.6438(3) -0.09929(7) 0.0230(3) Uani d . 1 1 . .
H H2A 1.0290 0.7522 -0.1033 0.028 Uiso calc R 1 1 . .
C C3 0.93124(10) 0.6866(3) -0.04891(7) 0.0249(3) Uani d . 1 1 . .
H H3A 0.9468 0.8254 -0.0186 0.030 Uiso calc R 1 1 . .
C C4 0.85989(10) 0.5256(3) -0.04289(7) 0.0256(3) Uani d . 1 1 . .
H H4A 0.8276 0.5520 -0.0078 0.031 Uiso calc R 1 1 . .
C C5 0.83597(9) 0.3273(3) -0.08796(7) 0.0243(3) Uani d . 1 1 . .
H H5A 0.7872 0.2182 -0.0833 0.029 Uiso calc R 1 1 . .
C C6 0.88225(9) 0.2835(3) -0.14061(7) 0.0208(3) Uani d . 1 1 . .
C C7 0.85101(9) 0.0800(3) -0.18921(7) 0.0232(3) Uani d . 1 1 . .
H H7A 0.8226 -0.0608 -0.1727 0.028 Uiso calc R 1 1 . .
C C8 0.85782(9) 0.0688(3) -0.25451(7) 0.0233(3) Uani d . 1 1 . .
H H8A 0.8345 -0.0801 -0.2786 0.028 Uiso calc R 1 1 . .
C C9 0.89710(9) 0.2598(3) -0.29261(7) 0.0215(3) Uani d . 1 1 . .
C C10 0.86126(10) 0.2862(3) -0.36231(7) 0.0248(3) Uani d . 1 1 . .
H H10A 0.8153 0.1720 -0.3841 0.030 Uiso calc R 1 1 . .
C C11 0.89142(10) 0.4749(3) -0.40005(7) 0.0266(3) Uani d . 1 1 . .
H H11A 0.8658 0.4899 -0.4471 0.032 Uiso calc R 1 1 . .
C C12 0.95892(10) 0.6419(3) -0.36917(7) 0.0269(3) Uani d . 1 1 . .
H H12A 0.9787 0.7735 -0.3949 0.032 Uiso calc R 1 1 . .
C C13 0.99757(10) 0.6168(3) -0.30068(7) 0.0242(3) Uani d . 1 1 . .
H H13A 1.0442 0.7300 -0.2794 0.029 Uiso calc R 1 1 . .
C C14 0.96744(9) 0.4245(3) -0.26327(6) 0.0204(3) Uani d . 1 1 . .
C C15 1.08910(9) 0.2580(3) -0.17442(7) 0.0204(3) Uani d . 1 1 . .
O O2 1.23590(7) -0.1025(2) -0.06761(5) 0.0278(3) Uani d . 1 1 A .
H H2D 1.1757(19) 0.053(6) -0.0964(13) 0.067(8) Uiso d . 1 1 . .
O O3 1.28746(8) -0.1351(3) -0.16402(6) 0.0371(3) Uani d . 1 1 A .
C C16 1.28569(10) -0.1916(3) -0.10585(7) 0.0253(3) Uani d . 1 1 . .
C C17A 1.35264(11) -0.3987(3) -0.07195(8) 0.0311(4) Uani d P 0.738(15) 1 A 1
F F1A 1.3372(3) -0.4807(8) -0.01191(14) 0.0412(7) Uani d P 0.738(15) 1 A 1
F F2A 1.34620(19) -0.6059(4) -0.11052(17) 0.0452(8) Uani d P 0.738(15) 1 A 1
F F3A 1.4373(2) -0.3211(7) -0.0597(3) 0.0433(8) Uani d P 0.738(15) 1 A 1
C C17B 1.35264(11) -0.3987(3) -0.07195(8) 0.0311(4) Uani d P 0.262(15) 1 A 2
F F1B 1.3244(10) -0.536(3) -0.0352(13) 0.084(5) Uani d P 0.262(15) 1 A 2
F F2B 1.3867(17) -0.507(5) -0.1213(4) 0.109(9) Uani d P 0.262(15) 1 A 2
F F3B 1.4281(7) -0.257(3) -0.0392(8) 0.060(3) Uani d P 0.262(15) 1 A 2

loop_
_atom_site_aniso_label
_atom_site_aniso_U_11
_atom_site_aniso_U_22
_atom_site_aniso_U_33
_atom_site_aniso_U_12
_atom_site_aniso_U_13
_atom_site_aniso_U_23
N1 0.0196(5) 0.0241(6) 0.0183(5) 0.0002(4) 0.0055(4) 0.0007(4)
N2 0.0222(6) 0.0325(6) 0.0202(6) 0.0037(5) 0.0064(5) 0.0020(5)
O1 0.0245(5) 0.0302(5) 0.0189(5) 0.0061(4) 0.0057(4) 0.0013(4)
C1 0.0203(6) 0.0212(6) 0.0178(6) 0.0035(5) 0.0048(5) 0.0035(5)
C2 0.0255(7) 0.0220(6) 0.0210(6) -0.0005(5) 0.0035(5) 0.0021(5)
C3 0.0298(7) 0.0244(7) 0.0196(6) 0.0051(6) 0.0028(5) -0.0011(5)
C4 0.0241(6) 0.0337(7) 0.0198(6) 0.0082(6) 0.0066(5) 0.0018(5)
C5 0.0201(6) 0.0307(7) 0.0227(6) 0.0020(5) 0.0057(5) 0.0045(5)
C6 0.0207(6) 0.0213(6) 0.0203(6) 0.0036(5) 0.0042(5) 0.0038(5)
C7 0.0209(6) 0.0219(6) 0.0273(7) -0.0015(5) 0.0060(5) 0.0033(5)
C8 0.0222(6) 0.0211(6) 0.0259(7) -0.0022(5) 0.0035(5) -0.0019(5)
C9 0.0223(6) 0.0207(6) 0.0220(6) 0.0024(5) 0.0063(5) -0.0009(5)
C10 0.0228(7) 0.0291(7) 0.0225(6) 0.0014(6) 0.0045(5) -0.0036(5)
C11 0.0276(7) 0.0339(8) 0.0183(6) 0.0056(6) 0.0048(5) 0.0019(5)
C12 0.0307(7) 0.0275(7) 0.0242(7) 0.0024(6) 0.0099(6) 0.0048(5)
C13 0.0257(7) 0.0239(7) 0.0240(7) -0.0009(5) 0.0073(5) 0.0000(5)
C14 0.0213(6) 0.0215(6) 0.0193(6) 0.0028(5) 0.0062(5) 0.0001(5)
C15 0.0204(6) 0.0206(6) 0.0208(6) -0.0030(5) 0.0053(5) -0.0013(5)
O2 0.0280(5) 0.0332(6) 0.0238(5) 0.0095(4) 0.0094(4) 0.0020(4)
O3 0.0386(6) 0.0493(7) 0.0260(5) 0.0165(5) 0.0129(5) 0.0021(5)
C16 0.0240(7) 0.0279(7) 0.0246(7) 0.0026(6) 0.0061(5) -0.0040(5)
C17A 0.0282(7) 0.0329(8) 0.0335(8) 0.0054(6) 0.0091(6) -0.0017(6)
F1A 0.0432(14) 0.0448(14) 0.0396(12) 0.0211(11) 0.0180(9) 0.0185(8)
F2A 0.0524(13) 0.0290(10) 0.0523(12) 0.0110(9) 0.0066(8) -0.0112(7)
F3A 0.0210(8) 0.0354(13) 0.0723(19) 0.0016(8) 0.0071(10) 0.0129(11)
C17B 0.0282(7) 0.0329(8) 0.0335(8) 0.0054(6) 0.0091(6) -0.0017(6)
F1B 0.056(5) 0.059(7) 0.141(13) 0.012(5) 0.032(8) 0.063(8)
F2B 0.139(14) 0.134(14) 0.049(3) 0.117(13) 0.009(5) -0.008(5)
F3B 0.036(3) 0.068(5) 0.067(6) 0.019(3) -0.007(3) 0.011(4)

loop_
_atom_type_symbol
_atom_type_description
_atom_type_scat_dispersion_real
_atom_type_scat_dispersion_imag
_atom_type_scat_source
C C 0.0181 0.0091 'International Tables Vol C Tables 4.2.6.8 and 6.1.1.4'
H H 0.0000 0.0000 'International Tables Vol C Tables 4.2.6.8 and 6.1.1.4'
N N 0.0311 0.0180 'International Tables Vol C Tables 4.2.6.8 and 6.1.1.4'
O O 0.0492 0.0322 'International Tables Vol C Tables 4.2.6.8 and 6.1.1.4'
F F 0.0727 0.0534 'International Tables Vol C Tables 4.2.6.8 and 6.1.1.4'

loop_
_geom_angle_atom_site_label_1
_geom_angle_atom_site_label_2
_geom_angle_atom_site_label_3
_geom_angle
C15 N1 C14 121.55(11)
C15 N1 C1 119.45(11)
C14 N1 C1 117.14(10)
C15 N2 H2B 116.5(13)
C15 N2 H2C 119.6(13)
H2B N2 H2C 123.3(18)
C15 O1 H2D 119.3(13)
C2 C1 C6 121.78(12)
C2 C1 N1 119.21(12)
C6 C1 N1 118.99(12)
C1 C2 C3 119.67(13)
C1 C2 H2A 120.2
C3 C2 H2A 120.2
C2 C3 C4 119.82(13)
C2 C3 H3A 120.1
C4 C3 H3A 120.1
C5 C4 C3 120.05(13)
C5 C4 H4A 120.0
C3 C4 H4A 120.0
C4 C5 C6 121.39(13)
C4 C5 H5A 119.3
C6 C5 H5A 119.3
C1 C6 C5 117.20(13)
C1 C6 C7 123.57(12)
C5 C6 C7 119.23(12)
C8 C7 C6 127.61(13)
C8 C7 H7A 116.2
C6 C7 H7A 116.2
C7 C8 C9 127.39(13)
C7 C8 H8A 116.3
C9 C8 H8A 116.3
C14 C9 C10 117.30(12)
C14 C9 C8 123.75(12)
C10 C9 C8 118.92(12)
C11 C10 C9 121.48(13)
C11 C10 H10A 119.3
C9 C10 H10A 119.3
C10 C11 C12 120.01(13)
C10 C11 H11A 120.0
C12 C11 H11A 120.0
C11 C12 C13 119.97(13)
C11 C12 H12A 120.0
C13 C12 H12A 120.0
C12 C13 C14 119.59(13)
C12 C13 H13A 120.2
C14 C13 H13A 120.2
C13 C14 C9 121.55(12)
C13 C14 N1 119.75(12)
C9 C14 N1 118.68(12)
O1 C15 N2 122.30(13)
O1 C15 N1 118.10(12)
N2 C15 N1 119.60(12)
C16 O2 H2D 114.4(12)
O3 C16 O2 129.11(14)
O3 C16 C17A 117.16(13)
O2 C16 C17A 113.73(12)
F3A C17A F2A 108.4(2)
F3A C17A F1A 105.9(3)
F2A C17A F1A 104.9(2)
F3A C17A C16 112.24(19)
F2A C17A C16 111.09(16)
F1A C17A C16 113.91(19)

loop_
_geom_bond_atom_site_label_1
_geom_bond_atom_site_label_2
_geom_bond_distance
N1 C15 1.3529(18)
N1 C14 1.4380(16)
N1 C1 1.4433(16)
N2 C15 1.3306(18)
N2 H2B 0.86(2)
N2 H2C 0.87(2)
O1 C15 1.2696(17)
O1 H2D 1.18(3)
C1 C2 1.3865(19)
C1 C6 1.3980(19)
C2 C3 1.388(2)
C2 H2A 0.9500
C3 C4 1.390(2)
C3 H3A 0.9500
C4 C5 1.382(2)
C4 H4A 0.9500
C5 C6 1.4059(19)
C5 H5A 0.9500
C6 C7 1.4618(19)
C7 C8 1.345(2)
C7 H7A 0.9500
C8 C9 1.4636(19)
C8 H8A 0.9500
C9 C14 1.3971(19)
C9 C10 1.4034(19)
C10 C11 1.385(2)
C10 H10A 0.9500
C11 C12 1.386(2)
C11 H11A 0.9500
C12 C13 1.388(2)
C12 H12A 0.9500
C13 C14 1.3944(19)
C13 H13A 0.9500
O2 C16 1.2718(18)
O2 H2D 1.27(3)
O3 C16 1.2174(19)
C16 C17A 1.541(2)
C17A F3A 1.306(3)
C17A F2A 1.332(3)
C17A F1A 1.352(4)

loop_
_geom_hbond_atom_site_label_D
_geom_hbond_atom_site_label_H
_geom_hbond_atom_site_label_A
_geom_hbond_site_symmetry_A
_geom_hbond_distance_DH
_geom_hbond_distance_HA
_geom_hbond_distance_DA
_geom_hbond_angle_DHA
N2 H2B O3 . 0.86(2) 2.04(2) 2.8941(18) 169.1(18)
N2 H2C O3 2_754 0.87(2) 2.31(2) 2.9383(16) 129.1(16)
O1 H2D O2 . 1.18(3) 1.27(3) 2.4322(14) 168(2)
O1 H2D O3 . 1.18(3) 2.57(3) 3.4622(15) 130.9(17)

loop_
_geom_torsion_atom_site_label_1
_geom_torsion_atom_site_label_2
_geom_torsion_atom_site_label_3
_geom_torsion_atom_site_label_4
_geom_torsion
C15 N1 C1 C2 81.15(16)
C14 N1 C1 C2 -114.12(14)
C15 N1 C1 C6 -97.09(15)
C14 N1 C1 C6 67.64(16)
C6 C1 C2 C3 2.0(2)
N1 C1 C2 C3 -176.17(12)
C1 C2 C3 C4 0.6(2)
C2 C3 C4 C5 -1.5(2)
C3 C4 C5 C6 -0.2(2)
C2 C1 C6 C5 -3.64(19)
N1 C1 C6 C5 174.56(11)
C2 C1 C6 C7 175.64(12)
N1 C1 C6 C7 -6.17(19)
C4 C5 C6 C1 2.7(2)
C4 C5 C6 C7 -176.59(12)
C1 C6 C7 C8 -28.7(2)
C5 C6 C7 C8 150.59(15)
C6 C7 C8 C9 -0.9(2)
C7 C8 C9 C14 29.8(2)
C7 C8 C9 C10 -148.46(15)
C14 C9 C10 C11 -2.8(2)
C8 C9 C10 C11 175.55(13)
C9 C10 C11 C12 0.5(2)
C10 C11 C12 C13 1.3(2)
C11 C12 C13 C14 -0.6(2)
C12 C13 C14 C9 -1.9(2)
C12 C13 C14 N1 176.91(12)
C10 C9 C14 C13 3.5(2)
C8 C9 C14 C13 -174.75(13)
C10 C9 C14 N1 -175.30(11)
C8 C9 C14 N1 6.4(2)
C15 N1 C14 C13 -82.35(17)
C1 N1 C14 C13 113.26(14)
C15 N1 C14 C9 96.48(15)
C1 N1 C14 C9 -67.91(16)
C14 N1 C15 O1 -168.32(12)
C1 N1 C15 O1 -4.28(19)
C14 N1 C15 N2 11.6(2)
C1 N1 C15 N2 175.60(12)
O3 C16 C17A F3A 69.8(3)
O2 C16 C17A F3A -109.9(3)
O3 C16 C17A F2A -51.7(3)
O2 C16 C17A F2A 128.6(2)
O3 C16 C17A F1A -169.9(2)
O2 C16 C17A F1A 10.4(3)
